data_4503313
loop_
_publ_author_name
'Chen, Zhi'
'Zhao, Bin'
'Zhang, Yang'
'Shi, Wei'
'Cheng, Peng'

_publ_section_title
;
 Construction and Characterization of Several New
 Lanthanide&#x2212;Organic Frameworks: From 2D Lattice to 2D Double-Layer
 and to Porous 3D Net with Interweaving Triple-Stranded Helixes
;
_journal_issue 7
_journal_name_full 'Crystal Growth &amp; Design'
_journal_page_first 2291
_journal_paper_doi 10.1021/cg700988s
_journal_volume 8
_journal_year 2008
_chemical_formula_sum 'C6 H8 N O7 Tb'
_chemical_formula_weight 365.05
_chemical_name_systematic
; 
 ? 
;
_space_group_IT_number 14
_symmetry_cell_setting monoclinic
_symmetry_space_group_name_Hall '-P 2yn'
_symmetry_space_group_name_H-M 'P 1 21/n 1'
_atom_sites_solution_hydrogens geom
_atom_sites_solution_primary direct
_atom_sites_solution_secondary difmap
_audit_creation_method SHELXL-97
_cell_angle_alpha 90.00
_cell_angle_beta 93.126(4)
_cell_angle_gamma 90.00
_cell_formula_units_Z 4
_cell_length_a 6.7820(15)
_cell_length_b 6.5963(14)
_cell_length_c 19.879(4)
_cell_measurement_reflns_used 2495
_cell_measurement_temperature 294(2)
_cell_measurement_theta_max 26.39
_cell_measurement_theta_min 3.71
_cell_volume 888.0(3)
_computing_cell_refinement 'Bruker SMART'
_computing_data_collection 'Bruker SMART'
_computing_data_reduction 'Bruker SAINT'
_computing_molecular_graphics 'Bruker SHELXTL'
_computing_publication_material 'Bruker SHELXTL'
_computing_structure_refinement 'SHELXL-97 (Sheldrick, 1997)'
_computing_structure_solution 'SHELXS-97 (Sheldrick, 1990)'
_diffrn_ambient_temperature 294(2)
_diffrn_measured_fraction_theta_full 0.997
_diffrn_measured_fraction_theta_max 0.997
_diffrn_measurement_device_type 'CCD area detector'
_diffrn_measurement_method 'phi and omega scans'
_diffrn_radiation_monochromator graphite
_diffrn_radiation_source 'fine-focus sealed tube'
_diffrn_radiation_type MoK\a
_diffrn_radiation_wavelength 0.71073
_diffrn_reflns_av_R_equivalents 0.0425
_diffrn_reflns_av_sigmaI/netI 0.0454
_diffrn_reflns_limit_h_max 8
_diffrn_reflns_limit_h_min -4
_diffrn_reflns_limit_k_max 8
_diffrn_reflns_limit_k_min -8
_diffrn_reflns_limit_l_max 24
_diffrn_reflns_limit_l_min -20
_diffrn_reflns_number 4808
_diffrn_reflns_theta_full 26.42
_diffrn_reflns_theta_max 26.42
_diffrn_reflns_theta_min 2.05
_exptl_absorpt_coefficient_mu 7.983
_exptl_absorpt_correction_T_max 0.3616
_exptl_absorpt_correction_T_min 0.2726
_exptl_absorpt_correction_type multi-scan
_exptl_absorpt_process_details SADABS
_exptl_crystal_colour colorless
_exptl_crystal_density_diffrn 2.731
_exptl_crystal_density_meas ?
_exptl_crystal_density_method 'not measured'
_exptl_crystal_description block
_exptl_crystal_F_000 688
_exptl_crystal_size_max 0.22
_exptl_crystal_size_mid 0.20
_exptl_crystal_size_min 0.16
_refine_diff_density_max 2.252
_refine_diff_density_min -1.565
_refine_diff_density_rms 0.227
_refine_ls_extinction_method none
_refine_ls_goodness_of_fit_ref 1.125
_refine_ls_hydrogen_treatment mixed
_refine_ls_matrix_type full
_refine_ls_number_parameters 161
_refine_ls_number_reflns 1824
_refine_ls_number_restraints 8
_refine_ls_restrained_S_all 1.122
_refine_ls_R_factor_all 0.0383
_refine_ls_R_factor_gt 0.0306
_refine_ls_shift/su_max 0.000
_refine_ls_shift/su_mean 0.000
_refine_ls_structure_factor_coef Fsqd
_refine_ls_weighting_details 'calc w=1/[\s^2^(Fo^2^)+(0.0382P)^2^+1.4442P] where P=(Fo^2^+2Fc^2^)/3'
_refine_ls_weighting_scheme calc
_refine_ls_wR_factor_gt 0.0782
_refine_ls_wR_factor_ref 0.0811
_reflns_number_gt 1551
_reflns_number_total 1824
_reflns_threshold_expression >2sigma(I)
_cod_data_source_file cg700988s-file002.cif
_cod_data_source_block 060815b
_cod_depositor_comments
;
The following automatic conversions were performed:

'_symmetry_cell_setting' value 'Monoclinic' changed to 'monoclinic'
according to /home/saulius/struct/CIF-dictionaries/cif_core.dic
dictionary named 'cif_core.dic' version 2.4.1 from
2010-06-29.

'_exptl_absorpt_correction_type' value 'Multi-scan'
changed to 'multi-scan' according to
/home/saulius/struct/CIF-dictionaries/cif_core.dic dictionary named
'cif_core.dic' version 2.4.1 from 2010-06-29.

Automatic conversion script
Id: cif_fix_values 1715 2011-07-08 13:25:40Z adriana 

The following automatic conversions were performed:

'_exptl_crystal_density_meas' value 'NONE' was changed to '?' - the
value is perceived as not measured.

Automatic conversion script
Id: cif_fix_values 3008 2015-01-20 13:52:24Z robertas 
;
_cod_original_sg_symbol_H-M P2(1)/n
_cod_database_code 4503313

loop_
_symmetry_equiv_pos_as_xyz
'x, y, z'
'-x+1/2, y+1/2, -z+1/2'
'-x, -y, -z'
'x-1/2, -y-1/2, z-1/2'

loop_
_atom_site_label
_atom_site_type_symbol
_atom_site_fract_x
_atom_site_fract_y
_atom_site_fract_z
_atom_site_U_iso_or_equiv
_atom_site_adp_type
_atom_site_occupancy
_atom_site_symmetry_multiplicity
_atom_site_calc_flag
_atom_site_refinement_flags
Tb1 Tb 0.23019(4) 0.26689(4) 0.104371(15) 0.00902(12) Uani 1 1 d .
C1 C 0.4781(11) -0.1709(11) 0.1163(4) 0.0228(16) Uani 1 1 d D
H1 H 0.538(10) -0.281(7) 0.141(3) 0.027 Uiso 1 1 d D
H1A H 0.541(10) -0.166(12) 0.075(2) 0.027 Uiso 1 1 d D
C2 C 0.2728(10) -0.2088(9) 0.0853(3) 0.0153(14) Uani 1 1 d .
C3 C 0.4450(11) -0.0316(11) 0.2279(4) 0.0229(16) Uani 1 1 d D
H3 H 0.504(10) -0.159(6) 0.238(4) 0.028 Uiso 1 1 d D
H3A H 0.514(10) 0.059(9) 0.258(3) 0.028 Uiso 1 1 d D
C4 C 0.6923(10) 0.1002(11) 0.1558(4) 0.0252(17) Uani 1 1 d D
H4 H 0.780(9) -0.007(7) 0.145(4) 0.030 Uiso 1 1 d D
H4A H 0.728(11) 0.164(11) 0.198(2) 0.030 Uiso 1 1 d D
C5 C 0.7105(10) 0.2547(9) 0.1013(4) 0.0173(15) Uani 1 1 d .
C6 C 0.2251(10) -0.0192(9) 0.2383(3) 0.0161(15) Uani 1 1 d .
N1 N 0.4923(8) 0.0155(8) 0.1577(3) 0.0159(12) Uani 1 1 d .
O1 O 0.1782(7) -0.0600(6) 0.0603(3) 0.0226(11) Uani 1 1 d .
O2 O 0.2083(7) -0.3859(7) 0.0826(3) 0.0266(12) Uani 1 1 d .
O3 O 0.5577(7) 0.3221(7) 0.0726(3) 0.0238(11) Uani 1 1 d .
O4 O 0.8832(6) 0.3250(7) 0.0929(2) 0.0176(10) Uani 1 1 d .
O5 O 0.1664(7) -0.0800(7) 0.2935(2) 0.0226(11) Uani 1 1 d .
O6 O 0.1159(7) 0.0548(7) 0.1923(2) 0.0188(11) Uani 1 1 d .
O7 O 0.1738(8) 0.2964(8) -0.0150(3) 0.0210(11) Uani 1 1 d D
H7 H 0.235(10) 0.395(7) -0.032(4) 0.025 Uiso 1 1 d D
H7A H 0.075(10) 0.234(13) -0.033(5) 0.07(4) Uiso 1 1 d D

loop_
_atom_site_aniso_label
_atom_site_aniso_U_11
_atom_site_aniso_U_22
_atom_site_aniso_U_33
_atom_site_aniso_U_23
_atom_site_aniso_U_13
_atom_site_aniso_U_12
Tb1 0.00767(18) 0.00764(17) 0.01189(19) 0.00067(11) 0.00178(12) -0.00036(11)
C1 0.020(4) 0.017(3) 0.031(5) 0.000(3) 0.003(3) 0.003(3)
C2 0.022(4) 0.010(3) 0.014(3) 0.000(3) 0.007(3) 0.001(3)
C3 0.017(4) 0.026(4) 0.025(4) 0.010(3) -0.007(3) 0.002(3)
C4 0.010(4) 0.028(4) 0.036(5) 0.012(4) -0.009(3) -0.007(3)
C5 0.014(3) 0.020(4) 0.019(4) 0.001(3) 0.008(3) 0.000(3)
C6 0.020(4) 0.013(3) 0.015(4) 0.003(3) 0.000(3) 0.000(3)
N1 0.013(3) 0.011(2) 0.024(3) 0.004(2) 0.005(3) -0.002(2)
O1 0.030(3) 0.012(2) 0.026(3) -0.001(2) -0.006(2) 0.0015(19)
O2 0.029(3) 0.011(2) 0.039(3) 0.001(2) -0.006(2) -0.002(2)
O3 0.008(2) 0.026(2) 0.037(3) 0.014(2) 0.004(2) -0.001(2)
O4 0.004(2) 0.024(2) 0.025(3) 0.007(2) 0.0064(19) -0.0015(18)
O5 0.027(3) 0.025(3) 0.016(3) 0.008(2) 0.005(2) 0.001(2)
O6 0.013(2) 0.026(3) 0.018(3) 0.007(2) 0.002(2) -0.0024(19)
O7 0.021(3) 0.024(3) 0.018(3) 0.003(2) 0.003(2) 0.002(2)

loop_
_atom_type_symbol
_atom_type_description
_atom_type_scat_dispersion_real
_atom_type_scat_dispersion_imag
_atom_type_scat_source
C C 0.0033 0.0016 'International Tables Vol C Tables 4.2.6.8 and 6.1.1.4'
H H 0.0000 0.0000 'International Tables Vol C Tables 4.2.6.8 and 6.1.1.4'
N N 0.0061 0.0033 'International Tables Vol C Tables 4.2.6.8 and 6.1.1.4'
O O 0.0106 0.0060 'International Tables Vol C Tables 4.2.6.8 and 6.1.1.4'
Tb Tb -0.1723 4.1537 'International Tables Vol C Tables 4.2.6.8 and 6.1.1.4'

loop_
_geom_angle_atom_site_label_1
_geom_angle_atom_site_label_2
_geom_angle_atom_site_label_3
_geom_angle
_geom_angle_site_symmetry_1
_geom_angle_site_symmetry_3
O2 Tb1 O5 75.53(18) 1_565 2
O2 Tb1 O1 145.68(19) 1_565 .
O5 Tb1 O1 138.75(17) 2 .
O2 Tb1 O3 81.43(17) 1_565 .
O5 Tb1 O3 85.63(18) 2 .
O1 Tb1 O3 99.56(18) . .
O2 Tb1 O4 76.80(16) 1_565 1_455
O5 Tb1 O4 105.14(17) 2 1_455
O1 Tb1 O4 89.11(17) . 1_455
O3 Tb1 O4 152.22(17) . 1_455
O2 Tb1 O7 74.41(18) 1_565 .
O5 Tb1 O7 148.20(17) 2 .
O1 Tb1 O7 72.06(17) . .
O3 Tb1 O7 79.91(18) . .
O4 Tb1 O7 77.77(17) 1_455 .
O2 Tb1 O6 133.40(17) 1_565 .
O5 Tb1 O6 73.35(16) 2 .
O1 Tb1 O6 71.81(17) . .
O3 Tb1 O6 128.91(16) . .
O4 Tb1 O6 78.87(15) 1_455 .
O7 Tb1 O6 136.85(17) . .
O2 Tb1 N1 137.14(17) 1_565 .
O5 Tb1 N1 75.94(17) 2 .
O1 Tb1 N1 69.71(17) . .
O3 Tb1 N1 65.09(16) . .
O4 Tb1 N1 141.94(16) 1_455 .
O7 Tb1 N1 121.52(18) . .
O6 Tb1 N1 64.81(16) . .
N1 C1 C2 113.3(5) . .
N1 C1 H1 110(5) . .
C2 C1 H1 116(5) . .
N1 C1 H1A 116(5) . .
C2 C1 H1A 95(5) . .
H1 C1 H1A 106(7) . .
O2 C2 O1 122.9(7) . .
O2 C2 C1 119.0(6) . .
O1 C2 C1 118.0(6) . .
N1 C3 C6 112.4(6) . .
N1 C3 H3 106(5) . .
C6 C3 H3 115(5) . .
N1 C3 H3A 110(5) . .
C6 C3 H3A 109(5) . .
H3 C3 H3A 104(6) . .
N1 C4 C5 113.0(6) . .
N1 C4 H4 108(5) . .
C5 C4 H4 106(5) . .
N1 C4 H4A 109(5) . .
C5 C4 H4A 108(5) . .
H4 C4 H4A 113(7) . .
O3 C5 O4 124.0(6) . .
O3 C5 C4 118.5(6) . .
O4 C5 C4 116.9(6) . .
O6 C6 O5 124.4(6) . .
O6 C6 C3 118.0(6) . .
O5 C6 C3 117.6(6) . .
C4 N1 C1 109.5(6) . .
C4 N1 C3 110.6(6) . .
C1 N1 C3 109.8(5) . .
C4 N1 Tb1 110.9(4) . .
C1 N1 Tb1 106.2(4) . .
C3 N1 Tb1 109.7(4) . .
C2 O1 Tb1 120.4(4) . .
C2 O2 Tb1 153.2(5) . 1_545
C5 O3 Tb1 126.6(4) . .
C5 O4 Tb1 146.7(4) . 1_655
C6 O5 Tb1 143.4(5) . 2_545
C6 O6 Tb1 124.1(4) . .
Tb1 O7 H7 113(5) . .
Tb1 O7 H7A 117(8) . .
H7 O7 H7A 127(9) . .

loop_
_geom_bond_atom_site_label_1
_geom_bond_atom_site_label_2
_geom_bond_distance
_geom_bond_site_symmetry_2
Tb1 O2 2.334(5) 1_565
Tb1 O5 2.340(5) 2
Tb1 O1 2.347(4) .
Tb1 O3 2.370(4) .
Tb1 O4 2.383(4) 1_455
Tb1 O7 2.391(5) .
Tb1 O6 2.400(4) .
Tb1 N1 2.613(5) .
C1 N1 1.479(9) .
C1 C2 1.513(10) .
C1 H1 0.951(10) .
C1 H1A 0.948(10) .
C2 O2 1.248(8) .
C2 O1 1.259(8) .
C3 N1 1.482(9) .
C3 C6 1.519(9) .
C3 H3 0.949(10) .
C3 H3A 0.949(10) .
C4 N1 1.470(8) .
C4 C5 1.497(9) .
C4 H4 0.951(10) .
C4 H4A 0.953(10) .
C5 O3 1.237(8) .
C5 O4 1.279(7) .
C6 O6 1.245(8) .
C6 O5 1.253(7) .
O2 Tb1 2.334(5) 1_545
O4 Tb1 2.383(4) 1_655
O5 Tb1 2.340(5) 2_545
O7 H7 0.848(10) .
O7 H7A 0.849(10) .

loop_
_geom_torsion_atom_site_label_1
_geom_torsion_atom_site_label_2
_geom_torsion_atom_site_label_3
_geom_torsion_atom_site_label_4
_geom_torsion
_geom_torsion_site_symmetry_1
_geom_torsion_site_symmetry_4
N1 C1 C2 O2 -140.7(6) . .
N1 C1 C2 O1 42.5(9) . .
N1 C4 C5 O3 12.8(10) . .
N1 C4 C5 O4 -175.0(6) . .
N1 C3 C6 O6 -10.2(9) . .
N1 C3 C6 O5 171.5(6) . .
C5 C4 N1 C1 92.6(7) . .
C5 C4 N1 C3 -146.3(6) . .
C5 C4 N1 Tb1 -24.4(7) . .
C2 C1 N1 C4 -150.1(6) . .
C2 C1 N1 C3 88.3(7) . .
C2 C1 N1 Tb1 -30.3(7) . .
C6 C3 N1 C4 151.9(6) . .
C6 C3 N1 C1 -87.1(7) . .
C6 C3 N1 Tb1 29.3(6) . .
O2 Tb1 N1 C4 -21.9(6) 1_565 .
O5 Tb1 N1 C4 -71.5(5) 2 .
O1 Tb1 N1 C4 131.8(5) . .
O3 Tb1 N1 C4 20.2(5) . .
O4 Tb1 N1 C4 -168.2(4) 1_455 .
O7 Tb1 N1 C4 79.5(5) . .
O6 Tb1 N1 C4 -149.4(5) . .
O2 Tb1 N1 C1 -140.8(4) 1_565 .
O5 Tb1 N1 C1 169.6(4) 2 .
O1 Tb1 N1 C1 12.8(4) . .
O3 Tb1 N1 C1 -98.7(4) . .
O4 Tb1 N1 C1 72.9(5) 1_455 .
O7 Tb1 N1 C1 -39.4(5) . .
O6 Tb1 N1 C1 91.7(4) . .
O2 Tb1 N1 C3 100.6(5) 1_565 .
O5 Tb1 N1 C3 51.0(4) 2 .
O1 Tb1 N1 C3 -105.8(4) . .
O3 Tb1 N1 C3 142.7(5) . .
O4 Tb1 N1 C3 -45.7(5) 1_455 .
O7 Tb1 N1 C3 -158.1(4) . .
O6 Tb1 N1 C3 -27.0(4) . .
O2 C2 O1 Tb1 153.2(5) . .
C1 C2 O1 Tb1 -30.1(8) . .
O2 Tb1 O1 C2 156.4(5) 1_565 .
O5 Tb1 O1 C2 -26.7(6) 2 .
O3 Tb1 O1 C2 67.6(5) . .
O4 Tb1 O1 C2 -139.0(5) 1_455 .
O7 Tb1 O1 C2 143.6(5) . .
O6 Tb1 O1 C2 -60.4(5) . .
N1 Tb1 O1 C2 8.7(5) . .
O1 C2 O2 Tb1 179.8(6) . 1_545
C1 C2 O2 Tb1 3.2(14) . 1_545
O4 C5 O3 Tb1 -162.6(5) . .
C4 C5 O3 Tb1 9.0(9) . .
O2 Tb1 O3 C5 135.8(6) 1_565 .
O5 Tb1 O3 C5 59.8(6) 2 .
O1 Tb1 O3 C5 -78.9(6) . .
O4 Tb1 O3 C5 174.5(5) 1_455 .
O7 Tb1 O3 C5 -148.6(6) . .
O6 Tb1 O3 C5 -4.6(7) . .
N1 Tb1 O3 C5 -16.7(5) . .
O3 C5 O4 Tb1 -161.7(5) . 1_655
C4 C5 O4 Tb1 26.6(12) . 1_655
O6 C6 O5 Tb1 177.7(5) . 2_545
C3 C6 O5 Tb1 -4.1(10) . 2_545
O5 C6 O6 Tb1 159.0(5) . .
C3 C6 O6 Tb1 -19.2(8) . .
O2 Tb1 O6 C6 -105.9(5) 1_565 .
O5 Tb1 O6 C6 -55.8(5) 2 .
O1 Tb1 O6 C6 101.8(5) . .
O3 Tb1 O6 C6 14.1(6) . .
O4 Tb1 O6 C6 -165.5(5) 1_455 .
O7 Tb1 O6 C6 136.2(5) . .
N1 Tb1 O6 C6 26.2(5) . .
